data_7156960
loop_
_publ_author_name
'Su, Zhenjie'
'Xie, Zengyang'
'Wang, Shan'
'Luo, Naili'
'Wang, Cunde'

_publ_section_title
;
 Direct synthesis of highly functionalized furans from donor-acceptor
 cyclopropanes via DBU-mediated ring expansion reactions.
;
_journal_issue 31
_journal_name_full 'Organic &amp; biomolecular chemistry'
_journal_page_first 7342
_journal_page_last 7351
_journal_paper_doi 10.1039/c9ob01308c
_journal_volume 17
_journal_year 2019
_chemical_formula_moiety 'C18 H11 Br Cl2 N2 O'
_chemical_formula_sum 'C18 H11 Br Cl2 N2 O'
_chemical_formula_weight 422.09
_space_group_IT_number 2
_space_group_name_Hall '-P 1'
_space_group_name_H-M_alt 'P -1'
_symmetry_cell_setting Triclinic'
_symmetry_space_group_name_Hall '-P 1'
_symmetry_space_group_name_H-M 'P -1'
_atom_sites_solution_hydrogens geom
_atom_sites_solution_primary direct
_atom_sites_solution_secondary difmap
_audit_creation_method SHELXL-97
_audit_update_record
;
2019-04-08 deposited with the CCDC.    2019-07-08 downloaded from the CCDC.
;
_cell_angle_alpha 101.028(14)
_cell_angle_beta 103.348(17)
_cell_angle_gamma 112.332(11)
_cell_formula_units_Z 2
_cell_length_a 8.722(5)
_cell_length_b 9.677(6)
_cell_length_c 11.637(8)
_cell_measurement_reflns_used 7027
_cell_measurement_temperature 298
_cell_measurement_theta_max 26.95
_cell_measurement_theta_min 2.39
_cell_volume 840.4(9)
_computing_cell_refinement 'Bruker SAINT'
_computing_data_collection 'Bruker APEX2'
_computing_data_reduction 'Bruker SAINT'
_computing_molecular_graphics 'Bruker SHELXTL'
_computing_publication_material 'Bruker SHELXTL'
_computing_structure_refinement 'SHELXL-2014 (Sheldrick 2014)'
_computing_structure_solution 'SHELXS-97 (Sheldrick 2008)'
_diffrn_ambient_temperature 298
_diffrn_measured_fraction_theta_full 0.990
_diffrn_measured_fraction_theta_max 0.990
_diffrn_measurement_device_type 'Bruker APEX-II CCD'
_diffrn_measurement_method '\f and \w scans'
_diffrn_radiation_monochromator graphite
_diffrn_radiation_source 'fine-focus sealed tube'
_diffrn_radiation_type MoK\a
_diffrn_radiation_wavelength 0.71073
_diffrn_reflns_av_R_equivalents 0.0247
_diffrn_reflns_av_sigmaI/netI 0.0268
_diffrn_reflns_limit_h_max 9
_diffrn_reflns_limit_h_min -11
_diffrn_reflns_limit_k_max 12
_diffrn_reflns_limit_k_min -12
_diffrn_reflns_limit_l_max 15
_diffrn_reflns_limit_l_min -15
_diffrn_reflns_number 13120
_diffrn_reflns_theta_full 27.63
_diffrn_reflns_theta_max 27.63
_diffrn_reflns_theta_min 1.89
_exptl_absorpt_coefficient_mu 2.770
_exptl_absorpt_correction_T_max 0.788
_exptl_absorpt_correction_T_min 0.729
_exptl_absorpt_correction_type multi-scan
_exptl_absorpt_process_details SADABS
_exptl_crystal_colour colourless
_exptl_crystal_density_diffrn 1.668
_exptl_crystal_density_method 'not measured'
_exptl_crystal_description blocker
_exptl_crystal_F_000 420
_exptl_crystal_size_max 0.5
_exptl_crystal_size_mid 0.35
_exptl_crystal_size_min 0.3
_refine_diff_density_max 0.426
_refine_diff_density_min -0.638
_refine_diff_density_rms 0.049
_refine_ls_extinction_method none
_refine_ls_goodness_of_fit_ref 1.042
_refine_ls_hydrogen_treatment mixed
_refine_ls_matrix_type full
_refine_ls_number_parameters 217
_refine_ls_number_reflns 3873
_refine_ls_number_restraints 0
_refine_ls_restrained_S_all 1.042
_refine_ls_R_factor_all 0.0484
_refine_ls_R_factor_gt 0.0346
_refine_ls_shift/su_max 0.000
_refine_ls_shift/su_mean 0.000
_refine_ls_structure_factor_coef Fsqd
_refine_ls_weighting_details 'calc w=1/[\s^2^(Fo^2^)+(0.0381P)^2^+0.3614P] where P=(Fo^2^+2Fc^2^)/3'
_refine_ls_weighting_scheme calc
_refine_ls_wR_factor_gt 0.0814
_refine_ls_wR_factor_ref 0.0869
_reflns_number_gt 3130
_reflns_number_total 3910
_reflns_threshold_expression >2sigma(I)
_cod_data_source_file c9ob01308c2.cif
_cod_data_source_block 001_a_CCDC2
_cod_depositor_comments 'Adding full bibliography for 7156957--7156963.cif.'
_cod_original_sg_symbol_H-M P-1
_cod_database_code 7156960

loop_
_symmetry_equiv_pos_as_xyz
'x, y, z'
'-x, -y, -z'

loop_
_atom_site_label
_atom_site_type_symbol
_atom_site_fract_x
_atom_site_fract_y
_atom_site_fract_z
_atom_site_U_iso_or_equiv
_atom_site_adp_type
_atom_site_occupancy
_atom_site_symmetry_multiplicity
_atom_site_calc_flag
_atom_site_refinement_flags
Br1 Br 0.84317(4) -0.03464(3) 0.73135(3) 0.06695(12) Uani 1 1 d .
Cl1 Cl 0.41106(9) 0.64442(8) 0.55185(6) 0.0668(2) Uani 1 1 d .
Cl2 Cl -0.20183(10) 0.17569(10) 0.24266(6) 0.0788(2) Uani 1 1 d .
O1 O 0.3412(2) 0.24591(18) 0.96691(13) 0.0453(4) Uani 1 1 d .
N1 N 0.1598(3) 0.2841(3) 1.0687(2) 0.0630(6) Uani 1 1 d .
H1A H 0.1824 0.2273 1.1123 0.076 Uiso 1 1 calc R
H1B H 0.0897 0.3236 1.0813 0.076 Uiso 1 1 calc R
C6 C 0.2283(3) 0.3922(2) 0.61375(18) 0.0368(4) Uani 1 1 d .
C1 C 0.2333(3) 0.4657(2) 0.52282(19) 0.0402(5) Uani 1 1 d .
C8 C 0.3358(3) 0.3818(2) 0.83113(18) 0.0406(5) Uani 1 1 d .
N2 N 0.0142(3) 0.5204(3) 0.8645(2) 0.0621(6) Uani 1 1 d .
C5 C 0.0850(3) 0.2490(3) 0.5848(2) 0.0471(5) Uani 1 1 d .
H5 H 0.0778 0.1960 0.6436 0.056 Uiso 1 1 calc R
C7 C 0.3721(3) 0.4662(3) 0.73849(19) 0.0435(5) Uani 1 1 d .
H7A H 0.4803 0.4710 0.7267 0.052 Uiso 1 1 calc R
H7B H 0.3905 0.5732 0.7722 0.052 Uiso 1 1 calc R
C16 C 0.2334(3) 0.3107(3) 0.9820(2) 0.0449(5) Uani 1 1 d .
C17 C 0.2217(3) 0.3942(3) 0.90029(19) 0.0426(5) Uani 1 1 d .
C9 C 0.4033(3) 0.2885(3) 0.87160(18) 0.0424(5) Uani 1 1 d .
C10 C 0.5147(3) 0.2198(3) 0.83998(19) 0.0424(5) Uani 1 1 d .
C3 C -0.0361(3) 0.2608(3) 0.38568(19) 0.0461(5) Uani 1 1 d .
C13 C 0.7130(3) 0.0720(3) 0.7769(2) 0.0496(5) Uani 1 1 d .
C18 C 0.1090(3) 0.4655(3) 0.8820(2) 0.0461(5) Uani 1 1 d .
C2 C 0.1030(3) 0.4021(3) 0.4089(2) 0.0477(5) Uani 1 1 d .
H2 H 0.1094 0.4539 0.3493 0.057 Uiso 1 1 calc R
C14 C 0.6934(3) 0.0874(3) 0.8908(2) 0.0511(6) Uani 1 1 d .
H14 H 0.7460 0.0483 0.9467 0.061 Uiso 1 1 calc R
C4 C -0.0469(3) 0.1828(3) 0.4721(2) 0.0506(6) Uani 1 1 d .
H4 H -0.1424 0.0863 0.4546 0.061 Uiso 1 1 calc R
C15 C 0.5955(3) 0.1609(3) 0.9223(2) 0.0476(5) Uani 1 1 d .
H15 H 0.5827 0.1717 1.0003 0.057 Uiso 1 1 calc R
C11 C 0.5379(3) 0.2021(3) 0.7246(2) 0.0549(6) Uani 1 1 d .
H11 H 0.4852 0.2400 0.6677 0.066 Uiso 1 1 calc R
C12 C 0.6372(4) 0.1297(3) 0.6933(2) 0.0592(6) Uani 1 1 d .
H12 H 0.6530 0.1197 0.6163 0.071 Uiso 1 1 calc R

loop_
_atom_site_aniso_label
_atom_site_aniso_U_11
_atom_site_aniso_U_22
_atom_site_aniso_U_33
_atom_site_aniso_U_23
_atom_site_aniso_U_13
_atom_site_aniso_U_12
Br1 0.0750(2) 0.06119(18) 0.0918(2) 0.03989(16) 0.05086(17) 0.03674(15)
Cl1 0.0667(4) 0.0537(4) 0.0589(4) 0.0332(3) 0.0132(3) 0.0023(3)
Cl2 0.0755(5) 0.0784(5) 0.0436(3) 0.0181(3) -0.0115(3) 0.0134(4)
O1 0.0551(9) 0.0565(9) 0.0361(7) 0.0266(7) 0.0158(7) 0.0306(8)
N1 0.0843(15) 0.0907(16) 0.0569(12) 0.0502(12) 0.0393(11) 0.0601(14)
C6 0.0400(10) 0.0388(10) 0.0337(10) 0.0173(8) 0.0116(8) 0.0170(9)
C1 0.0444(11) 0.0380(10) 0.0387(11) 0.0198(9) 0.0140(9) 0.0150(9)
C8 0.0401(11) 0.0436(11) 0.0304(10) 0.0153(9) 0.0035(8) 0.0138(9)
N2 0.0790(15) 0.0793(15) 0.0547(12) 0.0383(11) 0.0269(11) 0.0513(13)
C5 0.0512(12) 0.0464(12) 0.0384(11) 0.0236(10) 0.0127(9) 0.0128(10)
C7 0.0434(11) 0.0432(12) 0.0374(11) 0.0208(9) 0.0068(9) 0.0125(10)
C16 0.0503(12) 0.0514(13) 0.0355(11) 0.0195(10) 0.0095(9) 0.0249(11)
C17 0.0477(12) 0.0455(12) 0.0337(10) 0.0174(9) 0.0074(9) 0.0208(10)
C9 0.0452(11) 0.0480(12) 0.0311(10) 0.0186(9) 0.0080(9) 0.0175(10)
C10 0.0427(11) 0.0440(12) 0.0354(10) 0.0168(9) 0.0076(9) 0.0151(10)
C3 0.0475(12) 0.0518(13) 0.0314(10) 0.0125(9) 0.0047(9) 0.0196(11)
C13 0.0475(12) 0.0447(12) 0.0599(14) 0.0225(11) 0.0230(11) 0.0178(10)
C18 0.0561(13) 0.0501(13) 0.0350(11) 0.0219(10) 0.0136(10) 0.0233(11)
C2 0.0580(14) 0.0526(13) 0.0351(11) 0.0243(10) 0.0121(10) 0.0240(11)
C14 0.0536(13) 0.0554(14) 0.0488(13) 0.0256(11) 0.0136(11) 0.0262(11)
C4 0.0471(12) 0.0469(13) 0.0432(12) 0.0174(10) 0.0099(10) 0.0076(10)
C15 0.0512(13) 0.0553(13) 0.0365(11) 0.0185(10) 0.0099(10) 0.0245(11)
C11 0.0632(15) 0.0683(16) 0.0456(13) 0.0318(12) 0.0212(11) 0.0332(13)
C12 0.0723(17) 0.0688(16) 0.0510(14) 0.0309(13) 0.0324(13) 0.0334(14)

loop_
_atom_type_symbol
_atom_type_description
_atom_type_scat_dispersion_real
_atom_type_scat_dispersion_imag
_atom_type_scat_source
C C 0.0033 0.0016 'International Tables Vol C Tables 4.2.6.8 and 6.1.1.4'
Br Br -0.2901 2.4595 'International Tables Vol C Tables 4.2.6.8 and 6.1.1.4'
H H 0.0000 0.0000 'International Tables Vol C Tables 4.2.6.8 and 6.1.1.4'
O O 0.0106 0.0060 'International Tables Vol C Tables 4.2.6.8 and 6.1.1.4'
N N 0.0061 0.0033 'International Tables Vol C Tables 4.2.6.8 and 6.1.1.4'
Cl Cl 0.1484 0.1585 'International Tables Vol C Tables 4.2.6.8 and 6.1.1.4'

loop_
_geom_angle_atom_site_label_1
_geom_angle_atom_site_label_2
_geom_angle_atom_site_label_3
_geom_angle
C16 O1 C9 107.68(16)
C16 N1 H1A 120.0
C16 N1 H1B 120.0
H1A N1 H1B 120.0
C5 C6 C1 116.74(19)
C5 C6 C7 121.94(18)
C1 C6 C7 121.32(18)
C2 C1 C6 122.6(2)
C2 C1 Cl1 118.14(16)
C6 C1 Cl1 119.25(16)
C9 C8 C17 106.63(19)
C9 C8 C7 129.5(2)
C17 C8 C7 123.8(2)
C4 C5 C6 121.9(2)
C4 C5 H5 119.0
C6 C5 H5 119.0
C8 C7 C6 114.48(18)
C8 C7 H7A 108.6
C6 C7 H7A 108.6
C8 C7 H7B 108.6
C6 C7 H7B 108.6
H7A C7 H7B 107.6
N1 C16 O1 117.15(19)
N1 C16 C17 132.6(2)
O1 C16 C17 110.2(2)
C16 C17 C18 125.9(2)
C16 C17 C8 106.4(2)
C18 C17 C8 127.50(19)
C8 C9 O1 109.0(2)
C8 C9 C10 136.8(2)
O1 C9 C10 114.10(18)
C11 C10 C15 117.6(2)
C11 C10 C9 121.69(19)
C15 C10 C9 120.7(2)
C2 C3 C4 121.6(2)
C2 C3 Cl2 119.54(17)
C4 C3 Cl2 118.85(18)
C14 C13 C12 121.2(2)
C14 C13 Br1 119.55(18)
C12 C13 Br1 119.24(19)
N2 C18 C17 178.2(3)
C3 C2 C1 118.12(19)
C3 C2 H2 120.9
C1 C2 H2 120.9
C13 C14 C15 119.5(2)
C13 C14 H14 120.3
C15 C14 H14 120.3
C3 C4 C5 119.0(2)
C3 C4 H4 120.5
C5 C4 H4 120.5
C14 C15 C10 121.3(2)
C14 C15 H15 119.3
C10 C15 H15 119.3
C12 C11 C10 121.2(2)
C12 C11 H11 119.4
C10 C11 H11 119.4
C11 C12 C13 119.3(2)
C11 C12 H12 120.4
C13 C12 H12 120.4

loop_
_geom_bond_atom_site_label_1
_geom_bond_atom_site_label_2
_geom_bond_distance
Br1 C13 1.896(3)
Cl1 C1 1.734(2)
Cl2 C3 1.731(2)
O1 C16 1.338(3)
O1 C9 1.406(3)
N1 C16 1.331(3)
N1 H1A 0.8600
N1 H1B 0.8600
C6 C5 1.381(3)
C6 C1 1.383(3)
C6 C7 1.507(3)
C1 C2 1.374(3)
C8 C9 1.350(3)
C8 C17 1.441(3)
C8 C7 1.492(3)
N2 C18 1.142(3)
C5 C4 1.370(3)
C5 H5 0.9300
C7 H7A 0.9700
C7 H7B 0.9700
C16 C17 1.370(3)
C17 C18 1.401(3)
C9 C10 1.443(3)
C10 C11 1.392(3)
C10 C15 1.394(3)
C3 C2 1.364(3)
C3 C4 1.367(3)
C13 C14 1.362(4)
C13 C12 1.373(4)
C2 H2 0.9300
C14 C15 1.369(3)
C14 H14 0.9300
C4 H4 0.9300
C15 H15 0.9300
C11 C12 1.372(4)
C11 H11 0.9300
C12 H12 0.9300
